data_4318524
loop_
_publ_author_name
'Magdalena M. Makowska-Grzyska'
'Peter C. Jeppson'
'Russell A. Allred'
'Atta M. Arif'
'Lisa M. Berreau'

_publ_section_title
;
 Modeling Substrate- and Inhibitor-Bound Forms of Liver Alcohol
 Dehydrogenase: Chemistry of Mononuclear Nitrogen/Sulfur-Ligated Zinc
 Alcohol, Formamide, and Sulfoxide Complexes
;
_journal_name_full 'Inorganic Chemistry'
_journal_page_first 4872
_journal_page_last 4887
_journal_paper_doi 10.1021/ic0255609
_journal_volume 41
_journal_year 2002
_chemical_formula_sum 'C14 H26 Cl2 N4 O9 S2 Zn'
_chemical_formula_weight 594.78
_chemical_name_systematic
;
 ?
;
_space_group_IT_number 14
_symmetry_cell_setting monoclinic
_symmetry_space_group_name_Hall '-P 2yn'
_symmetry_space_group_name_H-M 'P 1 21/n 1'
_atom_sites_solution_hydrogens geom
_atom_sites_solution_primary direct
_atom_sites_solution_secondary difmap
_audit_conform_dict_location ftp://ftp.iucr.org/cifdics/cif_core.dic
_audit_conform_dict_name cif_core.dic
_audit_conform_dict_version 2.1
_audit_creation_date 2000-11-08T12:57:32-00:00
_audit_creation_method 'WinGX routine CIF_UPDATE'
_cell_angle_alpha 90
_cell_angle_beta 90.1208(10)
_cell_angle_gamma 90
_cell_formula_units_Z 4
_cell_length_a 9.9083(2)
_cell_length_b 11.6725(2)
_cell_length_c 19.9993(5)
_cell_measurement_reflns_used 22837
_cell_measurement_temperature 200.0(10)
_cell_measurement_theta_max 27.48
_cell_measurement_theta_min 1.02
_cell_volume 2313.01(8)
_computing_cell_refinement DENZO-SMN
_computing_data_collection 'Nonius COLLECT'
_computing_data_reduction DENZO-SMN
_computing_molecular_graphics 'WinGx, Ortep3'
_computing_structure_refinement 'SHELXL-97 (Sheldrick, 1997)'
_computing_structure_solution SIR97
_diffrn_ambient_temperature 200.0(10)
_diffrn_measured_fraction_theta_full 0.988
_diffrn_measured_fraction_theta_max 0.988
_diffrn_measurement_device_type 'Nonius KappaCCD Difffractometer'
_diffrn_measurement_method 'Phi plus Omega scan'
_diffrn_radiation_monochromator graphite
_diffrn_radiation_type MoK\a
_diffrn_radiation_wavelength 0.71073
_diffrn_reflns_av_R_equivalents 0.0221
_diffrn_reflns_av_unetI/netI 0.0382
_diffrn_reflns_limit_h_max 12
_diffrn_reflns_limit_h_min -12
_diffrn_reflns_limit_k_max 14
_diffrn_reflns_limit_k_min -13
_diffrn_reflns_limit_l_max 25
_diffrn_reflns_limit_l_min -25
_diffrn_reflns_number 9663
_diffrn_reflns_theta_full 27.44
_diffrn_reflns_theta_max 27.44
_diffrn_reflns_theta_min 3.68
_diffrn_standards_decay_% <2.0
_exptl_absorpt_coefficient_mu 1.527
_exptl_absorpt_correction_T_max 0.7707
_exptl_absorpt_correction_T_min 0.6573
_exptl_absorpt_correction_type multi-scan
_exptl_absorpt_process_details 'DENZo-SMN (Otwinowski & Minor, 1997)'
_exptl_crystal_colour colorless
_exptl_crystal_density_diffrn 1.708
_exptl_crystal_density_method 'not measured'
_exptl_crystal_description prism
_exptl_crystal_F_000 1224
_exptl_crystal_size_max 0.3
_exptl_crystal_size_mid 0.18
_exptl_crystal_size_min 0.18
_refine_diff_density_max 0.412
_refine_diff_density_min -0.505
_refine_diff_density_rms 0.065
_refine_ls_extinction_method none
_refine_ls_goodness_of_fit_ref 1.015
_refine_ls_hydrogen_treatment mixed
_refine_ls_matrix_type full
_refine_ls_number_parameters 304
_refine_ls_number_reflns 5211
_refine_ls_number_restraints 0
_refine_ls_restrained_S_all 1.015
_refine_ls_R_factor_all 0.0422
_refine_ls_R_factor_gt 0.0307
_refine_ls_shift/su_max 0.001
_refine_ls_shift/su_mean 0
_refine_ls_structure_factor_coef Fsqd
_refine_ls_weighting_details 'calc w=1/[\s^2^(Fo^2^)+(0.0327P)^2^+1.2387P] where P=(Fo^2^+2Fc^2^)/3'
_refine_ls_weighting_scheme calc
_refine_ls_wR_factor_gt 0.0704
_refine_ls_wR_factor_ref 0.0753
_reflns_number_gt 4346
_reflns_number_total 5211
_reflns_threshold_expression >2sigma(I)
_cod_data_source_file ic0255609_s2_2.cif
_cod_data_source_block shelxl
_cod_depositor_comments
;
The following automatic conversions were performed:

'_exptl_absorpt_correction_type' value 'Multi-scan' changed to
'multi-scan' according to the built-in table from CIF Core dictionary
named 'cif_core.dic' version 2.4.1 from 2010-06-29.

Automatic conversion script
Id: cif_fix_values 1646 2011-03-28 12:23:43Z adriana 
;
_cod_original_sg_symbol_H-M 'P 21/n'
_cod_database_code 4318524

loop_
_symmetry_equiv_pos_as_xyz
'x, y, z'
'-x+1/2, y+1/2, -z+1/2'
'-x, -y, -z'
'x-1/2, -y-1/2, z-1/2'

loop_
_atom_site_label
_atom_site_type_symbol
_atom_site_fract_x
_atom_site_fract_y
_atom_site_fract_z
_atom_site_U_iso_or_equiv
_atom_site_adp_type
_atom_site_occupancy
_atom_site_symmetry_multiplicity
_atom_site_calc_flag
_atom_site_refinement_flags
_atom_site_disorder_assembly
_atom_site_disorder_group
Zn1 Zn 0.81571(2) 0.239911(19) 0.078142(11) 0.02101(8) Uani 1 1 d . . .
Cl1 Cl 0.77465(5) -0.10433(4) 0.10767(2) 0.02578(12) Uani 1 1 d . . .
Cl2 Cl 0.37721(5) 0.48165(4) 0.17626(3) 0.03012(13) Uani 1 1 d . . .
S1 S 0.82223(6) 0.44216(5) 0.04637(3) 0.02962(13) Uani 1 1 d . . .
S2 S 1.04701(5) 0.17583(4) 0.09158(3) 0.02460(12) Uani 1 1 d . . .
O1 O 0.79725(15) 0.19828(13) -0.02065(7) 0.0295(3) Uani 1 1 d . . .
O2 O 0.7677(2) -0.06724(16) 0.03922(8) 0.0479(5) Uani 1 1 d . . .
O3 O 0.83311(18) -0.21662(14) 0.11061(9) 0.0418(4) Uani 1 1 d . . .
O4 O 0.85860(18) -0.02662(15) 0.14471(10) 0.0474(5) Uani 1 1 d . . .
O5 O 0.64241(17) -0.10558(16) 0.13561(10) 0.0495(5) Uani 1 1 d . . .
O6 O 0.45876(19) 0.57802(15) 0.15960(10) 0.0508(5) Uani 1 1 d . . .
O7 O 0.4003(3) 0.4550(2) 0.24426(10) 0.0922(9) Uani 1 1 d . . .
O8 O 0.2381(2) 0.50890(19) 0.16596(15) 0.0784(8) Uani 1 1 d . . .
O9 O 0.41347(18) 0.38648(14) 0.13520(9) 0.0450(4) Uani 1 1 d . . .
N1 N 0.5240(2) 0.1520(2) 0.01405(11) 0.0388(5) Uani 1 1 d . . .
H1A H 0.600(3) 0.169(2) -0.0074(13) 0.043(7) Uiso 1 1 d . . .
H1B H 0.461(3) 0.124(2) -0.0055(14) 0.043(8) Uiso 1 1 d . . .
N2 N 0.63547(16) 0.18161(13) 0.11490(8) 0.0218(3) Uani 1 1 d . . .
N3 N 0.83565(17) 0.30354(14) 0.17977(8) 0.0218(3) Uani 1 1 d . . .
N4 N 0.8482(2) 0.13569(17) -0.12351(9) 0.0317(4) Uani 1 1 d . . .
H4N H 0.904(3) 0.100(3) -0.1459(15) 0.058(9) Uiso 1 1 d . . .
C1 C 0.5253(2) 0.14429(18) 0.08106(11) 0.0277(5) Uani 1 1 d . . .
C2 C 0.4122(2) 0.10085(19) 0.11519(13) 0.0348(5) Uani 1 1 d . . .
H2 H 0.3371 0.072 0.0908 0.042 Uiso 1 1 calc R . .
C3 C 0.4108(2) 0.1005(2) 0.18310(14) 0.0392(6) Uani 1 1 d . . .
H3 H 0.3354 0.0704 0.2065 0.047 Uiso 1 1 calc R . .
C4 C 0.5215(2) 0.14468(19) 0.21833(12) 0.0329(5) Uani 1 1 d . . .
H4 H 0.5203 0.1489 0.2658 0.039 Uiso 1 1 calc R . .
C5 C 0.6315(2) 0.18171(17) 0.18293(11) 0.0250(4) Uani 1 1 d . . .
C6 C 0.7576(2) 0.21871(18) 0.21880(10) 0.0271(4) Uani 1 1 d . . .
H6A H 0.7329 0.2526 0.2625 0.032 Uiso 1 1 calc R . .
H6B H 0.8148 0.1508 0.2275 0.032 Uiso 1 1 calc R . .
C7 C 0.7688(2) 0.41732(18) 0.18298(11) 0.0297(5) Uani 1 1 d . . .
H7A H 0.7832 0.4507 0.2279 0.036 Uiso 1 1 calc R . .
H7B H 0.6705 0.4074 0.1763 0.036 Uiso 1 1 calc R . .
C8 C 0.8229(3) 0.49984(19) 0.13033(12) 0.0369(5) Uani 1 1 d . . .
H8A H 0.9165 0.5213 0.1424 0.044 Uiso 1 1 calc R . .
H8B H 0.7677 0.5705 0.131 0.044 Uiso 1 1 calc R . .
C9 C 0.6504(2) 0.4669(2) 0.02062(13) 0.0438(6) Uani 1 1 d . . .
H9A H 0.5889 0.4313 0.0528 0.066 Uiso 1 1 calc R . .
H9B H 0.6357 0.4334 -0.0237 0.066 Uiso 1 1 calc R . .
H9C H 0.6332 0.5495 0.0188 0.066 Uiso 1 1 calc R . .
C10 C 0.9773(2) 0.3089(2) 0.20306(11) 0.0303(5) Uani 1 1 d . . .
H10A H 0.9787 0.3122 0.2525 0.036 Uiso 1 1 calc R . .
H10B H 1.0194 0.38 0.186 0.036 Uiso 1 1 calc R . .
C11 C 1.0601(2) 0.2063(2) 0.17999(11) 0.0324(5) Uani 1 1 d . . .
H11A H 1.0305 0.1378 0.2053 0.039 Uiso 1 1 calc R . .
H11B H 1.1561 0.2202 0.1912 0.039 Uiso 1 1 calc R . .
C12 C 1.1407(2) 0.2930(2) 0.05541(12) 0.0325(5) Uani 1 1 d . . .
H12A H 1.1063 0.3657 0.0729 0.049 Uiso 1 1 calc R . .
H12B H 1.1302 0.2916 0.0067 0.049 Uiso 1 1 calc R . .
H12C H 1.2364 0.2851 0.067 0.049 Uiso 1 1 calc R . .
C13 C 0.8710(2) 0.14194(18) -0.05955(11) 0.0276(4) Uani 1 1 d . . .
H13 H 0.9465 0.1023 -0.0416 0.033 Uiso 1 1 calc R . .
C14 C 0.7381(3) 0.1957(2) -0.15591(13) 0.0466(7) Uani 1 1 d . . .
H14A H 0.652 0.1645 -0.1403 0.07 Uiso 1 1 calc R . .
H14B H 0.7449 0.1859 -0.2044 0.07 Uiso 1 1 calc R . .
H14C H 0.743 0.2774 -0.1449 0.07 Uiso 1 1 calc R . .

loop_
_atom_site_aniso_label
_atom_site_aniso_U_11
_atom_site_aniso_U_22
_atom_site_aniso_U_33
_atom_site_aniso_U_23
_atom_site_aniso_U_13
_atom_site_aniso_U_12
Zn1 0.01952(13) 0.02516(13) 0.01835(13) -0.00036(9) -0.00088(9) 0.00035(8)
Cl1 0.0274(3) 0.0258(3) 0.0241(3) 0.00063(19) 0.0002(2) 0.00081(19)
Cl2 0.0368(3) 0.0273(3) 0.0263(3) -0.0029(2) 0.0047(2) -0.0012(2)
S1 0.0293(3) 0.0286(3) 0.0310(3) 0.0085(2) 0.0001(2) 0.0018(2)
S2 0.0218(3) 0.0264(3) 0.0256(3) -0.00005(19) -0.0014(2) 0.00341(19)
O1 0.0273(8) 0.0392(9) 0.0221(8) -0.0044(6) -0.0011(6) 0.0036(6)
O2 0.0683(13) 0.0511(11) 0.0242(9) 0.0089(7) -0.0021(8) 0.0083(9)
O3 0.0511(11) 0.0282(8) 0.0461(11) 0.0034(7) 0.0034(8) 0.0107(7)
O4 0.0416(10) 0.0448(10) 0.0556(12) -0.0185(8) -0.0106(9) -0.0036(8)
O5 0.0317(9) 0.0528(11) 0.0640(13) 0.0043(9) 0.0150(9) 0.0006(8)
O6 0.0486(11) 0.0337(9) 0.0702(14) 0.0074(9) 0.0107(10) -0.0088(8)
O7 0.176(3) 0.0770(16) 0.0233(11) 0.0071(10) -0.0022(14) -0.0305(17)
O8 0.0330(11) 0.0633(14) 0.139(2) -0.0378(14) 0.0091(12) 0.0028(9)
O9 0.0489(11) 0.0369(9) 0.0493(11) -0.0176(8) -0.0040(9) 0.0100(8)
N1 0.0256(11) 0.0556(13) 0.0353(12) -0.0064(10) -0.0074(9) -0.0096(10)
N2 0.0195(8) 0.0217(8) 0.0241(9) -0.0003(7) -0.0001(7) 0.0017(6)
N3 0.0224(9) 0.0225(8) 0.0205(8) -0.0010(6) -0.0012(7) 0.0016(6)
N4 0.0345(11) 0.0371(11) 0.0235(10) -0.0049(8) -0.0008(8) 0.0078(8)
C1 0.0209(10) 0.0252(11) 0.0370(13) -0.0016(9) -0.0019(9) 0.0039(8)
C2 0.0196(11) 0.0285(11) 0.0563(16) 0.0031(10) -0.0018(10) -0.0009(8)
C3 0.0245(12) 0.0332(13) 0.0600(17) 0.0146(11) 0.0116(11) 0.0046(9)
C4 0.0313(12) 0.0325(12) 0.0349(13) 0.0097(9) 0.0089(10) 0.0077(9)
C5 0.0266(11) 0.0206(10) 0.0278(11) 0.0030(8) 0.0045(9) 0.0040(8)
C6 0.0333(12) 0.0293(11) 0.0186(10) 0.0015(8) 0.0029(9) 0.0020(9)
C7 0.0371(12) 0.0248(11) 0.0272(11) -0.0055(8) -0.0010(9) 0.0057(9)
C8 0.0476(15) 0.0227(11) 0.0404(14) -0.0005(9) -0.0067(11) -0.0015(10)
C9 0.0373(14) 0.0567(16) 0.0374(14) 0.0119(12) -0.0039(11) 0.0135(12)
C10 0.0289(12) 0.0403(12) 0.0216(11) -0.0051(9) -0.0067(9) 0.0001(9)
C11 0.0285(12) 0.0434(13) 0.0253(12) 0.0029(9) -0.0053(9) 0.0069(10)
C12 0.0275(12) 0.0373(12) 0.0328(12) 0.0008(10) 0.0016(9) -0.0028(9)
C13 0.0252(11) 0.0327(11) 0.0250(11) -0.0013(9) -0.0028(9) 0.0013(8)
C14 0.0587(17) 0.0506(15) 0.0306(13) 0.0001(11) -0.0120(12) 0.0193(13)

loop_
_atom_type_symbol
_atom_type_description
_atom_type_scat_dispersion_real
_atom_type_scat_dispersion_imag
_atom_type_scat_source
C C 0.0033 0.0016 'International Tables Vol C Tables 4.2.6.8 and 6.1.1.4'
H H 0 0 'International Tables Vol C Tables 4.2.6.8 and 6.1.1.4'
N N 0.0061 0.0033 'International Tables Vol C Tables 4.2.6.8 and 6.1.1.4'
O O 0.0106 0.006 'International Tables Vol C Tables 4.2.6.8 and 6.1.1.4'
S S 0.1246 0.1234 'International Tables Vol C Tables 4.2.6.8 and 6.1.1.4'
Cl Cl 0.1484 0.1585 'International Tables Vol C Tables 4.2.6.8 and 6.1.1.4'
Zn Zn 0.2839 1.4301 'International Tables Vol C Tables 4.2.6.8 and 6.1.1.4'

loop_
_geom_angle_atom_site_label_1
_geom_angle_atom_site_label_2
_geom_angle_atom_site_label_3
_geom_angle
_geom_angle_site_symmetry_1
_geom_angle_site_symmetry_3
_geom_angle_publ_flag
O1 Zn1 N2 101.05(6) . . ?
O1 Zn1 N3 173.77(6) . . ?
N2 Zn1 N3 81.69(6) . . ?
O1 Zn1 S2 96.69(4) . . ?
N2 Zn1 S2 133.00(5) . . ?
N3 Zn1 S2 85.28(5) . . ?
O1 Zn1 S1 88.89(5) . . ?
N2 Zn1 S1 115.93(5) . . ?
N3 Zn1 S1 84.88(4) . . ?
S2 Zn1 S1 107.52(2) . . ?
O5 Cl1 O3 110.24(11) . . ?
O5 Cl1 O4 109.65(11) . . ?
O3 Cl1 O4 108.83(11) . . ?
O5 Cl1 O2 109.51(12) . . ?
O3 Cl1 O2 109.45(11) . . ?
O4 Cl1 O2 109.14(12) . . ?
O7 Cl2 O6 107.94(14) . . ?
O7 Cl2 O9 109.99(14) . . ?
O6 Cl2 O9 109.65(11) . . ?
O7 Cl2 O8 109.99(18) . . ?
O6 Cl2 O8 109.74(13) . . ?
O9 Cl2 O8 109.51(12) . . ?
C9 S1 C8 101.97(12) . . ?
C9 S1 Zn1 101.75(9) . . ?
C8 S1 Zn1 96.78(7) . . ?
C12 S2 C11 101.97(11) . . ?
C12 S2 Zn1 102.04(8) . . ?
C11 S2 Zn1 96.52(7) . . ?
C13 O1 Zn1 132.33(14) . . ?
C1 N1 H1A 119.2(17) . . ?
C1 N1 H1B 118(2) . . ?
H1A N1 H1B 121(3) . . ?
C1 N2 C5 118.34(18) . . ?
C1 N2 Zn1 129.01(14) . . ?
C5 N2 Zn1 112.65(13) . . ?
C10 N3 C6 111.02(16) . . ?
C10 N3 C7 111.80(16) . . ?
C6 N3 C7 110.00(16) . . ?
C10 N3 Zn1 113.16(12) . . ?
C6 N3 Zn1 102.60(12) . . ?
C7 N3 Zn1 107.84(12) . . ?
C13 N4 C14 122.8(2) . . ?
C13 N4 H4N 116(2) . . ?
C14 N4 H4N 121(2) . . ?
N1 C1 N2 118.8(2) . . ?
N1 C1 C2 120.1(2) . . ?
N2 C1 C2 121.0(2) . . ?
C3 C2 C1 119.7(2) . . ?
C3 C2 H2 120.1 . . ?
C1 C2 H2 120.1 . . ?
C2 C3 C4 119.5(2) . . ?
C2 C3 H3 120.2 . . ?
C4 C3 H3 120.2 . . ?
C5 C4 C3 118.6(2) . . ?
C5 C4 H4 120.7 . . ?
C3 C4 H4 120.7 . . ?
N2 C5 C4 122.7(2) . . ?
N2 C5 C6 116.87(18) . . ?
C4 C5 C6 120.4(2) . . ?
N3 C6 C5 112.04(17) . . ?
N3 C6 H6A 109.2 . . ?
C5 C6 H6A 109.2 . . ?
N3 C6 H6B 109.2 . . ?
C5 C6 H6B 109.2 . . ?
H6A C6 H6B 107.9 . . ?
N3 C7 C8 112.19(18) . . ?
N3 C7 H7A 109.2 . . ?
C8 C7 H7A 109.2 . . ?
N3 C7 H7B 109.2 . . ?
C8 C7 H7B 109.2 . . ?
H7A C7 H7B 107.9 . . ?
C7 C8 S1 113.90(15) . . ?
C7 C8 H8A 108.8 . . ?
S1 C8 H8A 108.8 . . ?
C7 C8 H8B 108.8 . . ?
S1 C8 H8B 108.8 . . ?
H8A C8 H8B 107.7 . . ?
S1 C9 H9A 109.5 . . ?
S1 C9 H9B 109.5 . . ?
H9A C9 H9B 109.5 . . ?
S1 C9 H9C 109.5 . . ?
H9A C9 H9C 109.5 . . ?
H9B C9 H9C 109.5 . . ?
N3 C10 C11 112.50(17) . . ?
N3 C10 H10A 109.1 . . ?
C11 C10 H10A 109.1 . . ?
N3 C10 H10B 109.1 . . ?
C11 C10 H10B 109.1 . . ?
H10A C10 H10B 107.8 . . ?
C10 C11 S2 114.40(15) . . ?
C10 C11 H11A 108.7 . . ?
S2 C11 H11A 108.7 . . ?
C10 C11 H11B 108.7 . . ?
S2 C11 H11B 108.7 . . ?
H11A C11 H11B 107.6 . . ?
S2 C12 H12A 109.5 . . ?
S2 C12 H12B 109.5 . . ?
H12A C12 H12B 109.5 . . ?
S2 C12 H12C 109.5 . . ?
H12A C12 H12C 109.5 . . ?
H12B C12 H12C 109.5 . . ?
O1 C13 N4 122.6(2) . . ?
O1 C13 H13 118.7 . . ?
N4 C13 H13 118.7 . . ?
N4 C14 H14A 109.5 . . ?
N4 C14 H14B 109.5 . . ?
H14A C14 H14B 109.5 . . ?
N4 C14 H14C 109.5 . . ?
H14A C14 H14C 109.5 . . ?
H14B C14 H14C 109.5 . . ?

loop_
_geom_bond_atom_site_label_1
_geom_bond_atom_site_label_2
_geom_bond_distance
_geom_bond_site_symmetry_2
_geom_bond_publ_flag
Zn1 O1 2.0424(15) . ?
Zn1 N2 2.0489(16) . ?
Zn1 N3 2.1726(17) . ?
Zn1 S2 2.4252(5) . ?
Zn1 S1 2.4457(6) . ?
Cl1 O5 1.4257(17) . ?
Cl1 O3 1.4342(16) . ?
Cl1 O4 1.4356(17) . ?
Cl1 O2 1.4371(17) . ?
Cl2 O7 1.413(2) . ?
Cl2 O6 1.4250(17) . ?
Cl2 O9 1.4277(16) . ?
Cl2 O8 1.429(2) . ?
S1 C9 1.801(2) . ?
S1 C8 1.809(2) . ?
S2 C12 1.805(2) . ?
S2 C11 1.808(2) . ?
O1 C13 1.255(3) . ?
N1 C1 1.343(3) . ?
N1 H1A 0.89(3) . ?
N1 H1B 0.80(3) . ?
N2 C1 1.355(3) . ?
N2 C5 1.361(3) . ?
N3 C10 1.479(3) . ?
N3 C6 1.480(3) . ?
N3 C7 1.485(3) . ?
N4 C13 1.301(3) . ?
N4 C14 1.448(3) . ?
N4 H4N 0.83(3) . ?
C1 C2 1.408(3) . ?
C2 C3 1.358(4) . ?
C2 H2 0.95 . ?
C3 C4 1.401(4) . ?
C3 H3 0.95 . ?
C4 C5 1.371(3) . ?
C4 H4 0.95 . ?
C5 C6 1.502(3) . ?
C6 H6A 0.99 . ?
C6 H6B 0.99 . ?
C7 C8 1.525(3) . ?
C7 H7A 0.99 . ?
C7 H7B 0.99 . ?
C8 H8A 0.99 . ?
C8 H8B 0.99 . ?
C9 H9A 0.98 . ?
C9 H9B 0.98 . ?
C9 H9C 0.98 . ?
C10 C11 1.524(3) . ?
C10 H10A 0.99 . ?
C10 H10B 0.99 . ?
C11 H11A 0.99 . ?
C11 H11B 0.99 . ?
C12 H12A 0.98 . ?
C12 H12B 0.98 . ?
C12 H12C 0.98 . ?
C13 H13 0.95 . ?
C14 H14A 0.98 . ?
C14 H14B 0.98 . ?
C14 H14C 0.98 . ?

loop_
_geom_hbond_atom_site_label_D
_geom_hbond_atom_site_label_H
_geom_hbond_atom_site_label_A
_geom_hbond_distance_DH
_geom_hbond_distance_HA
_geom_hbond_distance_DA
_geom_hbond_angle_DHA
_geom_hbond_site_symmetry_A
N1 H1A O1 0.89(3) 2.00(3) 2.848(3) 158(2) .

loop_
_geom_torsion_atom_site_label_1
_geom_torsion_atom_site_label_2
_geom_torsion_atom_site_label_3
_geom_torsion_atom_site_label_4
_geom_torsion
_geom_torsion_site_symmetry_1
_geom_torsion_site_symmetry_2
_geom_torsion_site_symmetry_3
_geom_torsion_site_symmetry_4
_geom_torsion_publ_flag
O1 Zn1 S1 C9 71.09(10) . . . . ?
N2 Zn1 S1 C9 -30.67(11) . . . . ?
N3 Zn1 S1 C9 -108.84(10) . . . . ?
S2 Zn1 S1 C9 167.76(9) . . . . ?
O1 Zn1 S1 C8 174.86(9) . . . . ?
N2 Zn1 S1 C8 73.10(10) . . . . ?
N3 Zn1 S1 C8 -5.07(10) . . . . ?
S2 Zn1 S1 C8 -88.47(9) . . . . ?
O1 Zn1 S2 C12 78.91(9) . . . . ?
N2 Zn1 S2 C12 -169.17(10) . . . . ?
N3 Zn1 S2 C12 -95.14(9) . . . . ?
S1 Zn1 S2 C12 -12.04(8) . . . . ?
O1 Zn1 S2 C11 -177.33(9) . . . . ?
N2 Zn1 S2 C11 -65.41(10) . . . . ?
N3 Zn1 S2 C11 8.61(9) . . . . ?
S1 Zn1 S2 C11 91.71(8) . . . . ?
N2 Zn1 O1 C13 -126.20(19) . . . . ?
N3 Zn1 O1 C13 118.2(5) . . . . ?
S2 Zn1 O1 C13 10.1(2) . . . . ?
S1 Zn1 O1 C13 117.58(19) . . . . ?
O1 Zn1 N2 C1 -10.19(18) . . . . ?
N3 Zn1 N2 C1 164.13(17) . . . . ?
S2 Zn1 N2 C1 -120.34(16) . . . . ?
S1 Zn1 N2 C1 84.00(17) . . . . ?
O1 Zn1 N2 C5 169.50(13) . . . . ?
N3 Zn1 N2 C5 -16.18(13) . . . . ?
S2 Zn1 N2 C5 59.35(15) . . . . ?
S1 Zn1 N2 C5 -96.31(13) . . . . ?
O1 Zn1 N3 C10 -93.8(6) . . . . ?
N2 Zn1 N3 C10 149.64(14) . . . . ?
S2 Zn1 N3 C10 14.92(13) . . . . ?
S1 Zn1 N3 C10 -93.18(13) . . . . ?
O1 Zn1 N3 C6 146.5(5) . . . . ?
N2 Zn1 N3 C6 29.95(12) . . . . ?
S2 Zn1 N3 C6 -104.77(11) . . . . ?
S1 Zn1 N3 C6 147.13(12) . . . . ?
O1 Zn1 N3 C7 30.4(6) . . . . ?
N2 Zn1 N3 C7 -86.16(13) . . . . ?
S2 Zn1 N3 C7 139.13(13) . . . . ?
S1 Zn1 N3 C7 31.03(12) . . . . ?
C5 N2 C1 N1 174.93(19) . . . . ?
Zn1 N2 C1 N1 -5.4(3) . . . . ?
C5 N2 C1 C2 -3.4(3) . . . . ?
Zn1 N2 C1 C2 176.29(15) . . . . ?
N1 C1 C2 C3 -175.6(2) . . . . ?
N2 C1 C2 C3 2.7(3) . . . . ?
C1 C2 C3 C4 0.8(3) . . . . ?
C2 C3 C4 C5 -3.4(3) . . . . ?
C1 N2 C5 C4 0.6(3) . . . . ?
Zn1 N2 C5 C4 -179.08(16) . . . . ?
C1 N2 C5 C6 177.38(17) . . . . ?
Zn1 N2 C5 C6 -2.3(2) . . . . ?
C3 C4 C5 N2 2.8(3) . . . . ?
C3 C4 C5 C6 -173.86(19) . . . . ?
C10 N3 C6 C5 -160.40(17) . . . . ?
C7 N3 C6 C5 75.3(2) . . . . ?
Zn1 N3 C6 C5 -39.24(18) . . . . ?
N2 C5 C6 N3 30.5(2) . . . . ?
C4 C5 C6 N3 -152.66(18) . . . . ?
C10 N3 C7 C8 70.7(2) . . . . ?
C6 N3 C7 C8 -165.46(17) . . . . ?
Zn1 N3 C7 C8 -54.3(2) . . . . ?
N3 C7 C8 S1 51.7(2) . . . . ?
C9 S1 C8 C7 82.39(19) . . . . ?
Zn1 S1 C8 C7 -21.19(17) . . . . ?
C6 N3 C10 C11 75.1(2) . . . . ?
C7 N3 C10 C11 -161.61(18) . . . . ?
Zn1 N3 C10 C11 -39.6(2) . . . . ?
N3 C10 C11 S2 50.0(2) . . . . ?
C12 S2 C11 C10 71.54(19) . . . . ?
Zn1 S2 C11 C10 -32.28(18) . . . . ?
Zn1 O1 C13 N4 -172.13(16) . . . . ?
C14 N4 C13 O1 1.8(4) . . . . ?
